data_4132598
loop_
_publ_author_name
'Schwamb, C. Benjamin'
'Fitzpatrick, Keegan P.'
'Brueckner, Alexander C.'
'Richardson, H. Camille'
'Cheong, Paul H.-Y.'
'Scheidt, Karl A.'

_publ_section_title
;
 Enantioselective Synthesis of \a-Amidoboronates Catalyzed by
 Planar-Chiral NHC-Cu(I) Complexes.
;
_journal_issue 34
_journal_name_full 'Journal of the American Chemical Society'
_journal_page_first 10644
_journal_page_last 10648
_journal_paper_doi 10.1021/jacs.8b05045
_journal_volume 140
_journal_year 2018
_chemical_absolute_configuration syn
_chemical_formula_moiety 'C29 H32 Cl Cu Fe N2 O2'
_chemical_formula_sum 'C29 H32 Cl Cu Fe N2 O2'
_chemical_formula_weight 595.40
_space_group_crystal_system orthorhombic
_space_group_IT_number 19
_space_group_name_Hall 'P 2ac 2ab'
_space_group_name_H-M_alt 'P 21 21 21'
_atom_sites_solution_hydrogens geom
_atom_sites_solution_primary direct
_audit_creation_date 2016-07-25
_audit_creation_method
;
Olex2 1.2
(compiled 2016.02.19 svn.r3266 for OlexSys, GUI svn.r5155)
;
_cell_angle_alpha 90
_cell_angle_beta 90
_cell_angle_gamma 90
_cell_formula_units_Z 4
_cell_length_a 11.4799(10)
_cell_length_b 15.0428(13)
_cell_length_c 15.3127(13)
_cell_measurement_reflns_used 9666
_cell_measurement_temperature 99.98
_cell_measurement_theta_max 68.03
_cell_measurement_theta_min 4.12
_cell_volume 2644.3(4)
_computing_cell_refinement 'SAINT V8.34A (Bruker, 2013)'
_computing_data_collection 'APEX2 V2014.11-0 (Bruker, 2014)'
_computing_data_reduction 'Bruker SAINT'
_computing_molecular_graphics 'Olex2 (Dolomanov et al., 2009)'
_computing_publication_material 'Olex2 (Dolomanov et al., 2009)'
_computing_structure_refinement 'ShelXL (Sheldrick, 2015)'
_computing_structure_solution 'ShelXS (Sheldrick, 2008)'
_diffrn_ambient_temperature 99.98
_diffrn_detector_area_resol_mean 8
_diffrn_measured_fraction_theta_full 0.996
_diffrn_measured_fraction_theta_max 0.995
_diffrn_measurement_device_type 'Bruker Kappa APEX CCD area detector'
_diffrn_measurement_method '\w and \f scans'
_diffrn_radiation_monochromator 'Quazar optics'
_diffrn_radiation_type CuK\a
_diffrn_radiation_wavelength 1.54178
_diffrn_reflns_av_R_equivalents 0.0305
_diffrn_reflns_av_unetI/netI 0.0179
_diffrn_reflns_Laue_measured_fraction_full 0.996
_diffrn_reflns_Laue_measured_fraction_max 0.995
_diffrn_reflns_limit_h_max 11
_diffrn_reflns_limit_h_min -13
_diffrn_reflns_limit_k_max 17
_diffrn_reflns_limit_k_min -17
_diffrn_reflns_limit_l_max 18
_diffrn_reflns_limit_l_min -18
_diffrn_reflns_number 45535
_diffrn_reflns_point_group_measured_fraction_full 0.996
_diffrn_reflns_point_group_measured_fraction_max 0.993
_diffrn_reflns_theta_full 67.679
_diffrn_reflns_theta_max 68.198
_diffrn_reflns_theta_min 4.120
_diffrn_source microsource
_diffrn_standards_number 0
_exptl_absorpt_coefficient_mu 6.549
_exptl_absorpt_correction_T_max 0.7531
_exptl_absorpt_correction_T_min 0.6054
_exptl_absorpt_correction_type multi-scan
_exptl_absorpt_process_details
;
SADABS-2014/5 (Bruker,2014/5) was used for absorption correction.
wR2(int) was 0.1345 before and 0.0422 after correction.
The Ratio of minimum to maximum transmission is 0.8039.
The \l/2 correction factor is Not present.
;
_exptl_crystal_colour 'clear reddish orange'
_exptl_crystal_colour_lustre clear
_exptl_crystal_colour_modifier reddish
_exptl_crystal_colour_primary orange
_exptl_crystal_density_diffrn 1.496
_exptl_crystal_description prism
_exptl_crystal_F_000 1232
_exptl_crystal_recrystallization_method 'Precipitated with n-pentane from a saturated solution in CHCl3.'
_exptl_crystal_size_max 0.164
_exptl_crystal_size_mid 0.158
_exptl_crystal_size_min 0.093
_refine_diff_density_max 0.533
_refine_diff_density_min -0.352
_refine_diff_density_rms 0.047
_refine_ls_abs_structure_details
;
 Flack x determined using 2062 quotients [(I+)-(I-)]/[(I+)+(I-)]
 (Parsons, Flack and Wagner, Acta Cryst. B69 (2013) 249-259).
;
_refine_ls_abs_structure_Flack -0.0049(11)
_refine_ls_extinction_method none
_refine_ls_goodness_of_fit_ref 1.058
_refine_ls_hydrogen_treatment constr
_refine_ls_matrix_type full
_refine_ls_number_parameters 333
_refine_ls_number_reflns 4798
_refine_ls_number_restraints 0
_refine_ls_restrained_S_all 1.058
_refine_ls_R_factor_all 0.0211
_refine_ls_R_factor_gt 0.0211
_refine_ls_shift/su_max 0.001
_refine_ls_shift/su_mean 0.000
_refine_ls_structure_factor_coef Fsqd
_refine_ls_weighting_details 'w=1/[\s^2^(Fo^2^)+(0.0304P)^2^+1.4805P] where P=(Fo^2^+2Fc^2^)/3'
_refine_ls_weighting_scheme calc
_refine_ls_wR_factor_gt 0.0558
_refine_ls_wR_factor_ref 0.0558
_reflns_Friedel_coverage 0.765
_reflns_Friedel_fraction_full 0.995
_reflns_Friedel_fraction_max 0.990
_reflns_number_gt 4795
_reflns_number_total 4798
_reflns_threshold_expression 'I > 2\s(I)'
_cod_data_source_file ja8b05045_si_003.cif
_cod_data_source_block omecpstcucl-pl
_cod_database_code 4132598
_shelx_space_group_comment
;
The symmetry employed for this shelxl refinement is uniquely defined
by the following loop, which should always be used as a source of
symmetry information in preference to the above space-group names.
They are only intended as comments.
;
_shelx_estimated_absorpt_t_max 0.581
_shelx_estimated_absorpt_t_min 0.413
_olex2_refinement_description
;
1. Fixed Uiso
 At 1.2 times of:
  All C(H) groups
 At 1.5 times of:
  All C(H,H,H) groups
2.a Aromatic/amide H refined with riding coordinates:
 C7(H7), C12(H12), C17(H17), C18(H18), C4(H4), C3(H3), C2(H2), C16(H16)
2.b Idealised Me refined as rotating group:
 C25(H25a,H25b,H25c), C26(H26a,H26b,H26c), C10(H10a,H10b,H10c), C24(H24a,H24b,
 H24c), C9(H9a,H9b,H9c), C28(H28a,H28b,H28c), C27(H27a,H27b,H27c), C29(H29a,
 H29b,H29c)
;
_shelx_shelxl_version_number 2014/7
_olex2_submission_original_sample_id OMeCpstCuCl
_olex2_submission_special_instructions 'No special instructions were received'

loop_
_space_group_symop_operation_xyz
'x, y, z'
'-x+1/2, -y, z+1/2'
'x+1/2, -y+1/2, -z'
'-x, y+1/2, -z+1/2'

loop_
_atom_site_label
_atom_site_type_symbol
_atom_site_fract_x
_atom_site_fract_y
_atom_site_fract_z
_atom_site_U_iso_or_equiv
_atom_site_adp_type
_atom_site_occupancy
_atom_site_site_symmetry_order
_atom_site_calc_flag
_atom_site_refinement_flags_posn
Cu1 Cu 0.12302(3) 0.53031(2) 0.34878(2) 0.01489(10) Uani 1 1 d .
Fe2 Fe 0.10754(3) 0.41339(2) 0.61424(2) 0.01061(10) Uani 1 1 d .
Cl3 Cl 0.13509(6) 0.66992(4) 0.35874(4) 0.02231(14) Uani 1 1 d .
C8 C 0.1049(2) 0.40552(16) 0.35198(15) 0.0130(4) Uani 1 1 d .
O2 O -0.12324(17) 0.47053(13) 0.27769(12) 0.0197(4) Uani 1 1 d .
O1 O 0.15745(17) 0.28785(13) 0.14929(12) 0.0214(4) Uani 1 1 d .
N2 N 0.12460(18) 0.35136(13) 0.42117(13) 0.0115(4) Uani 1 1 d .
C19 C -0.0599(2) 0.37643(17) 0.64482(18) 0.0163(5) Uani 1 1 d .
C25 C -0.1145(3) 0.4556(2) 0.49876(18) 0.0262(6) Uani 1 1 d .
H25A H -0.0722 0.4987 0.4627 0.039 Uiso 1 1 calc GR
H25B H -0.1961 0.4740 0.5040 0.039 Uiso 1 1 calc GR
H25C H -0.1106 0.3968 0.4714 0.039 Uiso 1 1 calc GR
C7 C 0.0342(2) 0.26641(17) 0.32582(16) 0.0130(5) Uani 1 1 d .
H7 H -0.0022 0.2183 0.2964 0.016 Uiso 1 1 calc R
N1 N 0.05094(18) 0.35161(14) 0.29356(13) 0.0132(4) Uani 1 1 d .
C12 C 0.0894(2) 0.19821(17) 0.47494(16) 0.0141(5) Uani 1 1 d .
H12 H 0.0569 0.1410 0.4652 0.017 Uiso 1 1 calc R
C17 C 0.2853(2) 0.43031(17) 0.61345(17) 0.0157(5) Uani 1 1 d .
H17 H 0.3290 0.4702 0.6487 0.019 Uiso 1 1 calc R
C13 C 0.1438(2) 0.21563(17) 0.55172(16) 0.0143(5) Uani 1 1 d .
C18 C 0.2569(2) 0.34129(18) 0.63616(16) 0.0151(5) Uani 1 1 d .
H18 H 0.2765 0.3122 0.6892 0.018 Uiso 1 1 calc R
C20 C -0.0603(2) 0.45161(18) 0.58759(16) 0.0160(5) Uani 1 1 d .
C14 C 0.1931(2) 0.30313(17) 0.56440(16) 0.0133(5) Uani 1 1 d .
C26 C 0.0193(3) 0.61403(19) 0.5939(2) 0.0296(7) Uani 1 1 d .
H26A H 0.0895 0.6403 0.6197 0.044 Uiso 1 1 calc GR
H26B H -0.0484 0.6509 0.6085 0.044 Uiso 1 1 calc GR
H26C H 0.0281 0.6110 0.5304 0.044 Uiso 1 1 calc GR
C4 C -0.1133(3) 0.46879(19) 0.11860(19) 0.0244(6) Uani 1 1 d .
H4 H -0.1745 0.5108 0.1125 0.029 Uiso 1 1 calc R
C22 C 0.0417(2) 0.49062(18) 0.71280(17) 0.0163(5) Uani 1 1 d .
C23 C 0.0032(2) 0.40037(19) 0.72221(16) 0.0158(5) Uani 1 1 d .
C10 C -0.2122(3) 0.5368(2) 0.2727(2) 0.0272(6) Uani 1 1 d .
H10A H -0.1817 0.5894 0.2427 0.041 Uiso 1 1 calc GR
H10B H -0.2370 0.5532 0.3318 0.041 Uiso 1 1 calc GR
H10C H -0.2789 0.5132 0.2402 0.041 Uiso 1 1 calc GR
C15 C 0.1816(2) 0.37169(16) 0.49989(16) 0.0118(5) Uani 1 1 d .
C21 C 0.0020(2) 0.52236(17) 0.62956(17) 0.0171(5) Uani 1 1 d .
C24 C -0.1193(3) 0.28923(18) 0.6284(2) 0.0263(6) Uani 1 1 d .
H24A H -0.1200 0.2769 0.5656 0.040 Uiso 1 1 calc GR
H24B H -0.1995 0.2920 0.6501 0.040 Uiso 1 1 calc GR
H24C H -0.0772 0.2418 0.6589 0.040 Uiso 1 1 calc GR
C9 C 0.2044(3) 0.2423(2) 0.07508(19) 0.0280(6) Uani 1 1 d .
H9A H 0.2372 0.2857 0.0342 0.042 Uiso 1 1 calc GR
H9B H 0.1423 0.2087 0.0460 0.042 Uiso 1 1 calc GR
H9C H 0.2656 0.2013 0.0942 0.042 Uiso 1 1 calc GR
C28 C 0.0229(3) 0.3428(2) 0.80072(19) 0.0280(7) Uani 1 1 d .
H28A H 0.0156 0.2801 0.7840 0.042 Uiso 1 1 calc GR
H28B H -0.0351 0.3569 0.8455 0.042 Uiso 1 1 calc GR
H28C H 0.1012 0.3536 0.8239 0.042 Uiso 1 1 calc GR
C27 C 0.1108(3) 0.5418(2) 0.77876(19) 0.0292(7) Uani 1 1 d .
H27A H 0.1613 0.5009 0.8113 0.044 Uiso 1 1 calc GR
H27B H 0.0577 0.5717 0.8193 0.044 Uiso 1 1 calc GR
H27C H 0.1588 0.5862 0.7488 0.044 Uiso 1 1 calc GR
C29 C 0.1560(2) 0.14877(18) 0.62380(17) 0.0185(5) Uani 1 1 d .
H29A H 0.1168 0.1709 0.6763 0.028 Uiso 1 1 calc GR
H29B H 0.2388 0.1393 0.6364 0.028 Uiso 1 1 calc GR
H29C H 0.1206 0.0924 0.6057 0.028 Uiso 1 1 calc GR
C3 C -0.0593(3) 0.4332(2) 0.04575(19) 0.0281(7) Uani 1 1 d .
H3 H -0.0849 0.4513 -0.0105 0.034 Uiso 1 1 calc R
C6 C 0.0142(2) 0.38044(17) 0.20867(16) 0.0153(5) Uani 1 1 d .
C2 C 0.0308(3) 0.37210(19) 0.05176(18) 0.0235(6) Uani 1 1 d .
H2 H 0.0664 0.3489 0.0006 0.028 Uiso 1 1 calc R
C16 C 0.2378(2) 0.45053(17) 0.52910(16) 0.0141(5) Uani 1 1 d .
H16 H 0.2429 0.5055 0.4988 0.017 Uiso 1 1 calc R
C1 C 0.0683(2) 0.34525(17) 0.13438(17) 0.0177(5) Uani 1 1 d .
C5 C -0.0762(2) 0.44177(18) 0.20111(17) 0.0172(5) Uani 1 1 d .
C11 C 0.0802(2) 0.26500(17) 0.40785(16) 0.0122(5) Uani 1 1 d .

loop_
_atom_site_aniso_label
_atom_site_aniso_U_11
_atom_site_aniso_U_22
_atom_site_aniso_U_33
_atom_site_aniso_U_23
_atom_site_aniso_U_13
_atom_site_aniso_U_12
Cu1 0.01743(19) 0.01422(17) 0.01302(17) 0.00162(14) 0.00020(14) 0.00005(15)
Fe2 0.00884(18) 0.01403(18) 0.00896(17) -0.00090(14) -0.00026(14) 0.00112(14)
Cl3 0.0341(4) 0.0159(3) 0.0170(3) 0.0014(2) 0.0020(3) 0.0021(2)
C8 0.0105(10) 0.0191(11) 0.0093(10) 0.0015(10) 0.0017(9) 0.0007(10)
O2 0.0163(9) 0.0259(10) 0.0169(9) 0.0045(7) -0.0001(7) 0.0041(9)
O1 0.0258(10) 0.0261(10) 0.0124(8) -0.0029(8) 0.0006(8) 0.0032(8)
N2 0.0104(9) 0.0144(9) 0.0098(9) -0.0003(7) -0.0002(8) 0.0000(8)
C19 0.0095(11) 0.0214(13) 0.0179(12) -0.0026(10) 0.0029(10) 0.0009(9)
C25 0.0149(13) 0.0480(17) 0.0156(12) -0.0013(12) -0.0030(11) 0.0092(13)
C7 0.0121(12) 0.0142(12) 0.0126(12) 0.0002(9) 0.0006(9) -0.0005(9)
N1 0.0133(10) 0.0173(11) 0.0091(10) 0.0018(8) -0.0009(8) -0.0006(8)
C12 0.0160(13) 0.0124(11) 0.0140(12) 0.0010(9) 0.0029(9) 0.0008(9)
C17 0.0091(11) 0.0231(13) 0.0149(12) -0.0027(10) -0.0004(10) -0.0008(9)
C13 0.0131(12) 0.0161(12) 0.0137(12) 0.0009(9) 0.0029(9) 0.0050(9)
C18 0.0107(11) 0.0238(13) 0.0109(12) -0.0014(10) -0.0020(9) 0.0053(9)
C20 0.0108(12) 0.0235(14) 0.0137(12) -0.0032(10) -0.0008(9) 0.0066(10)
C14 0.0124(11) 0.0162(12) 0.0114(11) 0.0002(10) 0.0004(10) 0.0047(10)
C26 0.0349(17) 0.0186(14) 0.0351(17) 0.0023(12) 0.0070(13) 0.0070(12)
C4 0.0271(14) 0.0241(13) 0.0219(13) 0.0061(11) -0.0093(12) 0.0009(12)
C22 0.0121(12) 0.0226(14) 0.0141(12) -0.0075(10) 0.0007(10) 0.0030(10)
C23 0.0114(11) 0.0237(13) 0.0124(12) 0.0010(10) 0.0037(9) 0.0048(10)
C10 0.0253(15) 0.0282(15) 0.0280(15) 0.0091(13) 0.0014(12) 0.0102(13)
C15 0.0099(11) 0.0167(12) 0.0088(10) -0.0007(9) 0.0000(9) 0.0013(9)
C21 0.0170(12) 0.0164(12) 0.0180(13) 0.0002(10) 0.0022(10) 0.0050(10)
C24 0.0141(13) 0.0241(13) 0.0408(17) -0.0067(12) 0.0049(13) -0.0026(11)
C9 0.0350(17) 0.0309(15) 0.0181(14) -0.0061(12) 0.0045(12) 0.0034(13)
C28 0.0242(15) 0.0407(18) 0.0191(15) 0.0120(13) 0.0052(12) 0.0085(13)
C27 0.0222(14) 0.0395(17) 0.0258(14) -0.0199(13) -0.0031(12) 0.0031(14)
C29 0.0216(13) 0.0196(13) 0.0143(12) 0.0028(10) 0.0017(10) 0.0055(10)
C3 0.0388(18) 0.0303(16) 0.0152(14) 0.0071(11) -0.0100(12) -0.0048(13)
C6 0.0167(13) 0.0186(13) 0.0107(12) 0.0044(9) -0.0033(10) -0.0037(10)
C2 0.0346(16) 0.0232(14) 0.0129(13) 0.0030(11) -0.0007(11) -0.0056(12)
C16 0.0107(12) 0.0181(13) 0.0134(11) -0.0012(9) 0.0015(9) -0.0021(9)
C1 0.0217(13) 0.0192(13) 0.0122(12) 0.0013(10) -0.0019(10) -0.0040(10)
C5 0.0172(13) 0.0191(13) 0.0152(12) 0.0036(10) -0.0019(10) -0.0027(10)
C11 0.0092(11) 0.0144(12) 0.0130(11) -0.0008(9) 0.0010(9) 0.0008(9)

loop_
_atom_type_symbol
_atom_type_description
_atom_type_scat_dispersion_real
_atom_type_scat_dispersion_imag
_atom_type_scat_source
C C 0.0181 0.0091 'International Tables Vol C Tables 4.2.6.8 and 6.1.1.4'
H H 0.0000 0.0000 'International Tables Vol C Tables 4.2.6.8 and 6.1.1.4'
N N 0.0311 0.0180 'International Tables Vol C Tables 4.2.6.8 and 6.1.1.4'
O O 0.0492 0.0322 'International Tables Vol C Tables 4.2.6.8 and 6.1.1.4'
Cl Cl 0.3639 0.7018 'International Tables Vol C Tables 4.2.6.8 and 6.1.1.4'
Fe Fe -1.1336 3.1974 'International Tables Vol C Tables 4.2.6.8 and 6.1.1.4'
Cu Cu -1.9646 0.5888 'International Tables Vol C Tables 4.2.6.8 and 6.1.1.4'

loop_
_geom_angle_atom_site_label_1
_geom_angle_atom_site_label_2
_geom_angle_atom_site_label_3
_geom_angle
C8 Cu1 Cl3 173.83(7)
C19 Fe2 C17 164.36(11)
C19 Fe2 C18 126.87(11)
C19 Fe2 C14 108.08(10)
C19 Fe2 C16 153.65(10)
C17 Fe2 C14 68.09(10)
C17 Fe2 C16 40.78(10)
C18 Fe2 C17 40.44(11)
C18 Fe2 C14 40.81(10)
C18 Fe2 C16 68.98(10)
C20 Fe2 C19 40.77(11)
C20 Fe2 C17 153.64(11)
C20 Fe2 C18 164.41(11)
C20 Fe2 C14 126.56(10)
C20 Fe2 C16 118.66(11)
C22 Fe2 C19 68.93(10)
C22 Fe2 C17 107.48(10)
C22 Fe2 C18 119.11(10)
C22 Fe2 C20 68.97(10)
C22 Fe2 C14 154.10(11)
C22 Fe2 C23 40.97(11)
C22 Fe2 C21 40.97(11)
C22 Fe2 C16 125.45(11)
C23 Fe2 C19 40.91(10)
C23 Fe2 C17 126.59(10)
C23 Fe2 C18 107.76(10)
C23 Fe2 C20 68.82(10)
C23 Fe2 C14 119.80(11)
C23 Fe2 C21 68.86(11)
C23 Fe2 C16 163.64(11)
C15 Fe2 C19 120.06(10)
C15 Fe2 C17 67.69(10)
C15 Fe2 C18 68.36(10)
C15 Fe2 C20 107.82(10)
C15 Fe2 C14 40.75(10)
C15 Fe2 C22 163.31(11)
C15 Fe2 C23 154.65(11)
C15 Fe2 C21 126.04(10)
C15 Fe2 C16 40.53(10)
C21 Fe2 C19 68.77(10)
C21 Fe2 C17 119.19(11)
C21 Fe2 C18 153.51(11)
C21 Fe2 C20 40.93(11)
C21 Fe2 C14 163.94(10)
C21 Fe2 C16 106.51(10)
C16 Fe2 C14 68.92(10)
N2 C8 Cu1 126.81(18)
N2 C8 N1 103.4(2)
N1 C8 Cu1 128.81(18)
C5 O2 C10 117.3(2)
C1 O1 C9 117.0(2)
C8 N2 C15 128.1(2)
C8 N2 C11 112.4(2)
C15 N2 C11 119.5(2)
C20 C19 Fe2 69.51(14)
C20 C19 C23 108.0(2)
C20 C19 C24 126.0(2)
C23 C19 Fe2 69.39(14)
C23 C19 C24 126.0(3)
C24 C19 Fe2 128.60(19)
H25A C25 H25B 109.5
H25A C25 H25C 109.5
H25B C25 H25C 109.5
C20 C25 H25A 109.5
C20 C25 H25B 109.5
C20 C25 H25C 109.5
N1 C7 H7 126.6
C11 C7 H7 126.6
C11 C7 N1 106.8(2)
C8 N1 C7 112.4(2)
C8 N1 C6 123.4(2)
C7 N1 C6 124.2(2)
C13 C12 H12 119.4
C13 C12 C11 121.1(2)
C11 C12 H12 119.4
Fe2 C17 H17 126.8
C18 C17 Fe2 69.76(14)
C18 C17 H17 125.3
C18 C17 C16 109.4(2)
C16 C17 Fe2 69.77(14)
C16 C17 H17 125.3
C12 C13 C14 118.2(2)
C12 C13 C29 123.4(2)
C14 C13 C29 118.4(2)
Fe2 C18 H18 125.5
C17 C18 Fe2 69.80(14)
C17 C18 H18 126.1
C17 C18 C14 107.8(2)
C14 C18 Fe2 70.22(14)
C14 C18 H18 126.1
C19 C20 Fe2 69.72(14)
C19 C20 C25 126.2(3)
C19 C20 C21 108.1(2)
C25 C20 Fe2 125.60(18)
C21 C20 Fe2 69.51(14)
C21 C20 C25 125.8(3)
C13 C14 Fe2 126.35(18)
C18 C14 Fe2 68.97(14)
C18 C14 C13 131.6(2)
C15 C14 Fe2 68.58(14)
C15 C14 C13 121.8(2)
C15 C14 C18 106.6(2)
H26A C26 H26B 109.5
H26A C26 H26C 109.5
H26B C26 H26C 109.5
C21 C26 H26A 109.5
C21 C26 H26B 109.5
C21 C26 H26C 109.5
C3 C4 H4 120.6
C3 C4 C5 118.7(3)
C5 C4 H4 120.6
C23 C22 Fe2 69.59(14)
C23 C22 C21 107.8(2)
C23 C22 C27 125.6(3)
C21 C22 Fe2 69.61(14)
C21 C22 C27 126.6(3)
C27 C22 Fe2 126.33(19)
C19 C23 Fe2 69.70(14)
C19 C23 C28 126.4(3)
C22 C23 Fe2 69.44(14)
C22 C23 C19 108.1(2)
C22 C23 C28 125.5(3)
C28 C23 Fe2 127.83(19)
O2 C10 H10A 109.5
O2 C10 H10B 109.5
O2 C10 H10C 109.5
H10A C10 H10B 109.5
H10A C10 H10C 109.5
H10B C10 H10C 109.5
N2 C15 Fe2 127.41(17)
N2 C15 C14 118.5(2)
N2 C15 C16 131.5(2)
C14 C15 Fe2 70.67(14)
C16 C15 Fe2 70.34(14)
C16 C15 C14 110.0(2)
C20 C21 Fe2 69.56(14)
C20 C21 C26 125.9(3)
C20 C21 C22 108.0(2)
C26 C21 Fe2 128.07(19)
C22 C21 Fe2 69.42(14)
C22 C21 C26 126.0(3)
C19 C24 H24A 109.5
C19 C24 H24B 109.5
C19 C24 H24C 109.5
H24A C24 H24B 109.5
H24A C24 H24C 109.5
H24B C24 H24C 109.5
O1 C9 H9A 109.5
O1 C9 H9B 109.5
O1 C9 H9C 109.5
H9A C9 H9B 109.5
H9A C9 H9C 109.5
H9B C9 H9C 109.5
C23 C28 H28A 109.5
C23 C28 H28B 109.5
C23 C28 H28C 109.5
H28A C28 H28B 109.5
H28A C28 H28C 109.5
H28B C28 H28C 109.5
C22 C27 H27A 109.5
C22 C27 H27B 109.5
C22 C27 H27C 109.5
H27A C27 H27B 109.5
H27A C27 H27C 109.5
H27B C27 H27C 109.5
C13 C29 H29A 109.5
C13 C29 H29B 109.5
C13 C29 H29C 109.5
H29A C29 H29B 109.5
H29A C29 H29C 109.5
H29B C29 H29C 109.5
C4 C3 H3 118.8
C4 C3 C2 122.5(3)
C2 C3 H3 118.8
C1 C6 N1 119.4(2)
C5 C6 N1 119.7(2)
C5 C6 C1 120.9(2)
C3 C2 H2 120.6
C3 C2 C1 118.8(3)
C1 C2 H2 120.6
Fe2 C16 H16 126.1
C17 C16 Fe2 69.45(14)
C17 C16 H16 126.9
C15 C16 Fe2 69.13(14)
C15 C16 C17 106.2(2)
C15 C16 H16 126.9
O1 C1 C6 116.0(2)
O1 C1 C2 124.6(3)
C2 C1 C6 119.3(3)
O2 C5 C4 124.5(2)
O2 C5 C6 115.7(2)
C6 C5 C4 119.7(3)
N2 C11 C12 120.8(2)
C7 C11 N2 105.0(2)
C7 C11 C12 134.2(2)

loop_
_geom_bond_atom_site_label_1
_geom_bond_atom_site_label_2
_geom_bond_distance
Cu1 Cl3 2.1101(7)
Cu1 C8 1.889(2)
Fe2 C19 2.055(3)
Fe2 C17 2.057(2)
Fe2 C18 2.056(2)
Fe2 C20 2.052(3)
Fe2 C14 2.073(2)
Fe2 C22 2.049(3)
Fe2 C23 2.051(3)
Fe2 C15 2.045(2)
Fe2 C21 2.052(3)
Fe2 C16 2.061(3)
C8 N2 1.355(3)
C8 N1 1.357(3)
O2 C10 1.429(3)
O2 C5 1.362(3)
O1 C9 1.432(3)
O1 C1 1.358(3)
N2 C15 1.405(3)
N2 C11 1.410(3)
C19 C20 1.431(4)
C19 C23 1.435(4)
C19 C24 1.499(4)
C25 H25A 0.9800
C25 H25B 0.9800
C25 H25C 0.9800
C25 C20 1.497(4)
C7 H7 0.9500
C7 N1 1.387(3)
C7 C11 1.363(4)
N1 C6 1.434(3)
C12 H12 0.9500
C12 C13 1.357(4)
C12 C11 1.441(3)
C17 H17 0.9500
C17 C18 1.422(4)
C17 C16 1.435(4)
C13 C14 1.446(4)
C13 C29 1.500(3)
C18 H18 0.9500
C18 C14 1.440(3)
C20 C21 1.435(4)
C14 C15 1.434(3)
C26 H26A 0.9800
C26 H26B 0.9800
C26 H26C 0.9800
C26 C21 1.496(4)
C4 H4 0.9500
C4 C3 1.384(5)
C4 C5 1.394(4)
C22 C23 1.435(4)
C22 C21 1.435(4)
C22 C27 1.498(4)
C23 C28 1.499(4)
C10 H10A 0.9800
C10 H10B 0.9800
C10 H10C 0.9800
C15 C16 1.422(4)
C24 H24A 0.9800
C24 H24B 0.9800
C24 H24C 0.9800
C9 H9A 0.9800
C9 H9B 0.9800
C9 H9C 0.9800
C28 H28A 0.9800
C28 H28B 0.9800
C28 H28C 0.9800
C27 H27A 0.9800
C27 H27B 0.9800
C27 H27C 0.9800
C29 H29A 0.9800
C29 H29B 0.9800
C29 H29C 0.9800
C3 H3 0.9500
C3 C2 1.387(5)
C6 C1 1.400(4)
C6 C5 1.393(4)
C2 H2 0.9500
C2 C1 1.396(4)
C16 H16 0.9500

loop_
_geom_torsion_atom_site_label_1
_geom_torsion_atom_site_label_2
_geom_torsion_atom_site_label_3
_geom_torsion_atom_site_label_4
_geom_torsion
Cu1 C8 N2 C15 -12.5(4)
Cu1 C8 N2 C11 167.63(18)
Cu1 C8 N1 C7 -167.73(19)
Cu1 C8 N1 C6 11.5(4)
Fe2 C19 C20 C25 119.9(3)
Fe2 C19 C20 C21 -59.13(17)
Fe2 C19 C23 C22 59.05(17)
Fe2 C19 C23 C28 -122.7(3)
Fe2 C17 C18 C14 60.20(17)
Fe2 C17 C16 C15 -59.67(17)
Fe2 C18 C14 C13 -120.5(3)
Fe2 C18 C14 C15 58.47(16)
Fe2 C20 C21 C26 122.9(3)
Fe2 C20 C21 C22 -58.96(17)
Fe2 C14 C15 N2 -122.8(2)
Fe2 C14 C15 C16 59.55(18)
Fe2 C22 C23 C19 -59.21(17)
Fe2 C22 C23 C28 122.5(3)
Fe2 C22 C21 C20 59.04(17)
Fe2 C22 C21 C26 -122.8(3)
Fe2 C15 C16 C17 59.88(17)
C8 N2 C15 Fe2 93.7(3)
C8 N2 C15 C14 -179.6(2)
C8 N2 C15 C16 -2.6(4)
C8 N2 C11 C7 1.6(3)
C8 N2 C11 C12 -178.2(2)
C8 N1 C6 C1 113.3(3)
C8 N1 C6 C5 -67.8(3)
N2 C8 N1 C7 1.5(3)
N2 C8 N1 C6 -179.3(2)
N2 C15 C16 Fe2 123.0(3)
N2 C15 C16 C17 -177.1(2)
C19 C20 C21 Fe2 59.26(17)
C19 C20 C21 C26 -177.9(2)
C19 C20 C21 C22 0.3(3)
C25 C20 C21 Fe2 -119.8(3)
C25 C20 C21 C26 3.1(4)
C25 C20 C21 C22 -178.7(2)
C7 N1 C6 C1 -67.6(3)
C7 N1 C6 C5 111.3(3)
N1 C8 N2 C15 178.0(2)
N1 C8 N2 C11 -1.9(3)
N1 C7 C11 N2 -0.6(3)
N1 C7 C11 C12 179.2(3)
N1 C6 C1 O1 -2.9(4)
N1 C6 C1 C2 178.7(2)
N1 C6 C5 O2 0.3(4)
N1 C6 C5 C4 -179.0(2)
C12 C13 C14 Fe2 88.0(3)
C12 C13 C14 C18 -178.6(2)
C12 C13 C14 C15 2.5(4)
C17 C18 C14 Fe2 -59.94(17)
C17 C18 C14 C13 179.5(3)
C17 C18 C14 C15 -1.5(3)
C13 C12 C11 N2 -1.8(4)
C13 C12 C11 C7 178.4(3)
C13 C14 C15 Fe2 120.4(2)
C13 C14 C15 N2 -2.4(4)
C13 C14 C15 C16 179.9(2)
C18 C17 C16 Fe2 58.61(17)
C18 C17 C16 C15 -1.1(3)
C18 C14 C15 Fe2 -58.72(16)
C18 C14 C15 N2 178.4(2)
C18 C14 C15 C16 0.8(3)
C20 C19 C23 Fe2 -58.96(17)
C20 C19 C23 C22 0.1(3)
C20 C19 C23 C28 178.4(2)
C14 C15 C16 Fe2 -59.75(18)
C14 C15 C16 C17 0.1(3)
C4 C3 C2 C1 0.2(5)
C23 C19 C20 Fe2 58.89(17)
C23 C19 C20 C25 178.8(2)
C23 C19 C20 C21 -0.2(3)
C23 C22 C21 Fe2 -59.30(17)
C23 C22 C21 C20 -0.3(3)
C23 C22 C21 C26 177.9(2)
C10 O2 C5 C4 -3.8(4)
C10 O2 C5 C6 177.0(2)
C15 N2 C11 C7 -178.3(2)
C15 N2 C11 C12 1.9(3)
C21 C22 C23 Fe2 59.31(17)
C21 C22 C23 C19 0.1(3)
C21 C22 C23 C28 -178.2(2)
C24 C19 C20 Fe2 -123.5(3)
C24 C19 C20 C25 -3.6(4)
C24 C19 C20 C21 177.4(2)
C24 C19 C23 Fe2 123.4(3)
C24 C19 C23 C22 -177.5(2)
C24 C19 C23 C28 0.7(4)
C9 O1 C1 C6 172.2(2)
C9 O1 C1 C2 -9.5(4)
C27 C22 C23 Fe2 -120.7(3)
C27 C22 C23 C19 -179.9(2)
C27 C22 C23 C28 1.8(4)
C27 C22 C21 Fe2 120.7(3)
C27 C22 C21 C20 179.8(3)
C27 C22 C21 C26 -2.0(4)
C29 C13 C14 Fe2 -92.3(3)
C29 C13 C14 C18 1.0(4)
C29 C13 C14 C15 -177.8(2)
C3 C4 C5 O2 -178.8(3)
C3 C4 C5 C6 0.4(4)
C3 C2 C1 O1 -178.2(3)
C3 C2 C1 C6 0.1(4)
C16 C17 C18 Fe2 -58.61(17)
C16 C17 C18 C14 1.6(3)
C1 C6 C5 O2 179.2(2)
C1 C6 C5 C4 -0.1(4)
C5 C4 C3 C2 -0.4(4)
C5 C6 C1 O1 178.3(2)
C5 C6 C1 C2 -0.1(4)
C11 N2 C15 Fe2 -86.4(3)
C11 N2 C15 C14 0.2(3)
C11 N2 C15 C16 177.2(3)
C11 C7 N1 C8 -0.6(3)
C11 C7 N1 C6 -179.8(2)
C11 C12 C13 C14 -0.4(4)
C11 C12 C13 C29 180.0(2)
